data_7247977
loop_
_publ_author_name
'Amani, Vahid'
'Esmaeili, Maryam'
'Norouzi, Fataneh'
'Khavasi, Hamid Reza'

_publ_section_title
;
 A strategy for obtaining isostructurality despite structural diversity in
 coordination compounds
;
_journal_issue 4
_journal_name_full CrystEngComm
_journal_page_first 543
_journal_page_last 556
_journal_paper_doi 10.1039/D3CE01106B
_journal_volume 26
_journal_year 2024
_chemical_formula_sum 'C24 H18 Cl2 Hg I2 N4 O2'
_chemical_formula_weight 919.71
_space_group_IT_number 15
_space_group_name_Hall '-C 2yc'
_space_group_name_H-M_alt 'C 1 2/c 1'
_symmetry_cell_setting monoclinic
_symmetry_space_group_name_H-M 'C 1 2/c 1'
_atom_sites_solution_hydrogens geom
_atom_sites_solution_primary direct
_atom_sites_solution_secondary difmap
_audit_creation_method SHELXL-97
_audit_update_record
;
2014-07-28 deposited with the CCDC.	2024-01-03 downloaded from the CCDC.
;
_cell_angle_alpha 90.00
_cell_angle_beta 100.118(13)
_cell_angle_gamma 90.00
_cell_formula_units_Z 4
_cell_length_a 38.520(7)
_cell_length_b 4.8018(8)
_cell_length_c 14.841(2)
_cell_measurement_reflns_used 14631
_cell_measurement_temperature 298(2)
_cell_measurement_theta_max 29.26
_cell_measurement_theta_min 2.15
_cell_volume 2702.4(8)
_computing_cell_refinement 'X-Area 1.31 (Stoe & Cie GmbH, 2005)'
_computing_data_collection 'X-Area 1.31 (Stoe & Cie GmbH, 2005)'
_computing_data_reduction 'X-Area 1.31 (Stoe & Cie GmbH, 2005)'
_computing_molecular_graphics 'ORTEP-3 for Windows (Farrugia, 1997)'
_computing_publication_material 'WinGX (Farrugia, 1999)'
_computing_structure_refinement 'SHELXL-97 (Sheldrick, 1997)'
_computing_structure_solution 'SHELXS-97 (Sheldrick, 1990)'
_diffrn_ambient_temperature 298(2)
_diffrn_detector_area_resol_mean '0.15 mm'
_diffrn_measured_fraction_theta_full 0.988
_diffrn_measured_fraction_theta_max 0.988
_diffrn_measurement_device_type 'STOE IPDS II'
_diffrn_measurement_method 'rotation method'
_diffrn_radiation_monochromator graphite
_diffrn_radiation_source 'fine-focus sealed tube'
_diffrn_radiation_type MoK\a
_diffrn_radiation_wavelength 0.71073
_diffrn_reflns_av_R_equivalents 0.0945
_diffrn_reflns_av_sigmaI/netI 0.0845
_diffrn_reflns_limit_h_max 52
_diffrn_reflns_limit_h_min -51
_diffrn_reflns_limit_k_max 6
_diffrn_reflns_limit_k_min -6
_diffrn_reflns_limit_l_max 20
_diffrn_reflns_limit_l_min -18
_diffrn_reflns_number 14631
_diffrn_reflns_theta_full 29.26
_diffrn_reflns_theta_max 29.26
_diffrn_reflns_theta_min 2.15
_diffrn_standards_number 0
_exptl_absorpt_coefficient_mu 8.207
_exptl_absorpt_correction_T_max 0.671
_exptl_absorpt_correction_T_min 0.402
_exptl_absorpt_correction_type numerical
_exptl_absorpt_process_details 'shape of crystal determined optically'
_exptl_crystal_colour Colorless
_exptl_crystal_density_diffrn 2.261
_exptl_crystal_density_method 'not measured'
_exptl_crystal_description Needle
_exptl_crystal_F_000 17.4
_exptl_crystal_size_max 0.45
_exptl_crystal_size_mid 0.10
_exptl_crystal_size_min 0.06
_refine_diff_density_max 1.537
_refine_diff_density_min -1.514
_refine_diff_density_rms 0.339
_refine_ls_extinction_method none
_refine_ls_goodness_of_fit_ref 0.909
_refine_ls_hydrogen_treatment constr
_refine_ls_matrix_type full
_refine_ls_number_parameters 159
_refine_ls_number_reflns 3659
_refine_ls_number_restraints 0
_refine_ls_restrained_S_all 0.909
_refine_ls_R_factor_all 0.1476
_refine_ls_R_factor_gt 0.0719
_refine_ls_shift/su_max 0.004
_refine_ls_shift/su_mean 0.000
_refine_ls_structure_factor_coef Fsqd
_refine_ls_weighting_details 'calc w=1/[\s^2^(Fo^2^)+(0.0565P)^2^+0.0000P] where P=(Fo^2^+2Fc^2^)/3'
_refine_ls_weighting_scheme calc
_refine_ls_wR_factor_gt 0.1196
_refine_ls_wR_factor_ref 0.1426
_reflns_number_gt 1883
_reflns_number_total 3659
_reflns_threshold_expression >2sigma(I)
_cod_data_source_file d3ce01106b2.cif
_cod_data_source_block d:\determination\solution\799-c2c\kh799
_cod_depositor_comments
;
The following automatic conversions were performed:

data item '_symmetry_cell_setting' value 'Monoclinic' was changed to
'monoclinic' in accordance with the
/home/data/users/saulius/crontab/automatic-downloads/rss-feeds/RSC/lib/dictionaries/cif_core.dic
dictionary named 'cif_core.dic' version 2.4.2 last updated on
2011-04-26.

Automatic conversion script
Id: cif_fix_values 8170 2020-07-09 18:12:32Z antanas 

 Adding full bibliography for 7247973--7247983.cif.
;
_cod_original_sg_symbol_H-M C2/c
_cod_original_formula_sum 'C24 H18 Cl2 Hg1 I2 N4 O2'
_cod_database_code 7247977

loop_
_symmetry_equiv_pos_as_xyz
'x, y, z'
'-x, y, -z+1/2'
'x+1/2, y+1/2, z'
'-x+1/2, y+1/2, -z+1/2'
'-x, -y, -z'
'x, -y, z-1/2'
'-x+1/2, -y+1/2, -z'
'x+1/2, -y+1/2, z-1/2'

loop_
_atom_site_label
_atom_site_type_symbol
_atom_site_fract_x
_atom_site_fract_y
_atom_site_fract_z
_atom_site_U_iso_or_equiv
_atom_site_adp_type
_atom_site_occupancy
_atom_site_symmetry_multiplicity
_atom_site_calc_flag
_atom_site_refinement_flags
_atom_site_disorder_assembly
_atom_site_disorder_group
C1 C 0.0689(3) 1.367(2) 0.2940(8) 0.037(3) Uani 1 1 d . . .
H1 H 0.0707 1.2941 0.2369 0.045 Uiso 1 1 calc R . .
C2 C 0.0404(4) 1.387(3) 0.4169(8) 0.047(3) Uani 1 1 d . . .
H2 H 0.0225 1.3257 0.4468 0.056 Uiso 1 1 calc R . .
C3 C 0.0634(4) 1.586(3) 0.4583(9) 0.052(3) Uani 1 1 d . . .
H3 H 0.0614 1.6553 0.5157 0.062 Uiso 1 1 calc R . .
C4 C 0.0891(4) 1.680(2) 0.4145(10) 0.053(3) Uani 1 1 d . . .
H4 H 0.1038 1.8240 0.4394 0.063 Uiso 1 1 calc R . .
C5 C 0.0934(3) 1.559(2) 0.3319(8) 0.039(3) Uani 1 1 d . . .
C6 C 0.1207(3) 1.668(2) 0.2801(9) 0.046(3) Uani 1 1 d . . .
C7 C 0.1564(3) 1.546(2) 0.1655(8) 0.041(3) Uani 1 1 d . . .
C8 C 0.1887(3) 1.416(2) 0.1756(8) 0.039(3) Uani 1 1 d . . .
H8 H 0.1953 1.2867 0.2221 0.047 Uiso 1 1 calc R . .
C9 C 0.2108(3) 1.481(2) 0.1159(9) 0.046(3) Uani 1 1 d . . .
C10 C 0.2016(4) 1.667(3) 0.0456(9) 0.049(3) Uani 1 1 d . . .
H10 H 0.2168 1.7091 0.0054 0.058 Uiso 1 1 calc R . .
C11 C 0.1686(4) 1.790(3) 0.0370(11) 0.066(4) Uani 1 1 d . . .
H11 H 0.1616 1.9162 -0.0104 0.079 Uiso 1 1 calc R . .
C12 C 0.1460(3) 1.732(3) 0.0965(10) 0.053(3) Uani 1 1 d . . .
H12 H 0.1240 1.8169 0.0899 0.063 Uiso 1 1 calc R . .
N1 N 0.0426(2) 1.2778(18) 0.3347(6) 0.034(2) Uani 1 1 d . . .
N2 N 0.1328(3) 1.4810(17) 0.2270(7) 0.045(3) Uani 1 1 d . . .
H2B H 0.1260 1.3111 0.2298 0.055 Uiso 1 1 calc R . .
O1 O 0.1297(3) 1.9107(17) 0.2854(7) 0.063(3) Uani 1 1 d . . .
Hg1 Hg 0.0000 0.95624(14) 0.2500 0.0384(2) Uani 1 2 d S . .
Cl1 Cl 0.03267(9) 0.8504(7) 0.1343(2) 0.0536(8) Uani 1 1 d . . .
I1 I 0.26249(3) 1.3175(2) 0.13876(7) 0.0612(3) Uani 1 1 d . . .

loop_
_atom_site_aniso_label
_atom_site_aniso_U_11
_atom_site_aniso_U_22
_atom_site_aniso_U_33
_atom_site_aniso_U_23
_atom_site_aniso_U_13
_atom_site_aniso_U_12
C1 0.040(7) 0.027(6) 0.046(7) -0.004(5) 0.010(6) -0.003(5)
C2 0.050(8) 0.056(8) 0.037(7) 0.007(6) 0.015(6) 0.005(6)
C3 0.065(9) 0.056(8) 0.036(7) -0.016(6) 0.016(6) -0.014(7)
C4 0.066(10) 0.029(6) 0.061(9) -0.008(6) 0.007(7) -0.013(6)
C5 0.041(7) 0.026(5) 0.049(7) -0.003(6) 0.008(5) 0.005(5)
C6 0.055(8) 0.028(6) 0.063(9) 0.000(6) 0.033(7) 0.004(5)
C7 0.051(7) 0.036(6) 0.037(6) 0.002(5) 0.016(5) 0.001(6)
C8 0.050(7) 0.024(6) 0.045(7) 0.008(5) 0.013(6) 0.007(5)
C9 0.042(7) 0.046(8) 0.049(7) 0.010(6) 0.006(6) 0.004(6)
C10 0.047(8) 0.053(7) 0.052(8) 0.008(6) 0.022(6) 0.009(6)
C11 0.058(10) 0.071(10) 0.070(10) 0.022(8) 0.015(8) 0.006(8)
C12 0.027(7) 0.057(8) 0.074(10) 0.011(7) 0.009(7) 0.000(6)
N1 0.033(5) 0.036(5) 0.037(5) 0.001(4) 0.016(4) -0.005(4)
N2 0.064(7) 0.017(5) 0.060(7) 0.007(4) 0.023(5) -0.010(4)
O1 0.078(7) 0.026(5) 0.096(8) -0.002(4) 0.042(6) -0.007(4)
Hg1 0.0371(4) 0.0395(4) 0.0399(4) 0.000 0.0103(3) 0.000
Cl1 0.056(2) 0.061(2) 0.0471(19) -0.0094(15) 0.0175(16) 0.0070(15)
I1 0.0521(6) 0.0726(7) 0.0618(7) 0.0063(5) 0.0182(5) 0.0134(4)

loop_
_atom_type_symbol
_atom_type_description
_atom_type_scat_dispersion_real
_atom_type_scat_dispersion_imag
_atom_type_scat_source
C C 0.0033 0.0016 'International Tables Vol C Tables 4.2.6.8 and 6.1.1.4'
H H 0.0000 0.0000 'International Tables Vol C Tables 4.2.6.8 and 6.1.1.4'
N N 0.0061 0.0033 'International Tables Vol C Tables 4.2.6.8 and 6.1.1.4'
O O 0.0106 0.0060 'International Tables Vol C Tables 4.2.6.8 and 6.1.1.4'
Hg Hg -2.3894 9.2266 'International Tables Vol C Tables 4.2.6.8 and 6.1.1.4'
Cl Cl 0.1484 0.1585 'International Tables Vol C Tables 4.2.6.8 and 6.1.1.4'
I I -0.4742 1.8119 'International Tables Vol C Tables 4.2.6.8 and 6.1.1.4'

loop_
_geom_angle_atom_site_label_1
_geom_angle_atom_site_label_2
_geom_angle_atom_site_label_3
_geom_angle
_geom_angle_site_symmetry_1
_geom_angle_site_symmetry_3
_geom_angle_publ_flag
N1 C1 C5 123.4(11) . . ?
N1 C1 H1 118.3 . . ?
C5 C1 H1 118.3 . . ?
N1 C2 C3 122.5(11) . . ?
N1 C2 H2 118.7 . . ?
C3 C2 H2 118.7 . . ?
C4 C3 C2 119.0(12) . . ?
C4 C3 H3 120.5 . . ?
C2 C3 H3 120.5 . . ?
C3 C4 C5 119.8(12) . . ?
C3 C4 H4 120.1 . . ?
C5 C4 H4 120.1 . . ?
C1 C5 C4 117.6(11) . . ?
C1 C5 C6 121.2(11) . . ?
C4 C5 C6 120.6(11) . . ?
O1 C6 N2 124.1(11) . . ?
O1 C6 C5 121.2(11) . . ?
N2 C6 C5 114.7(10) . . ?
C12 C7 C8 121.4(11) . . ?
C12 C7 N2 118.9(11) . . ?
C8 C7 N2 119.7(10) . . ?
C9 C8 C7 118.6(10) . . ?
C9 C8 H8 120.7 . . ?
C7 C8 H8 120.7 . . ?
C8 C9 C10 122.3(11) . . ?
C8 C9 I1 119.1(8) . . ?
C10 C9 I1 118.4(9) . . ?
C9 C10 C11 117.3(12) . . ?
C9 C10 H10 121.4 . . ?
C11 C10 H10 121.4 . . ?
C12 C11 C10 121.8(13) . . ?
C12 C11 H11 119.1 . . ?
C10 C11 H11 119.1 . . ?
C7 C12 C11 118.7(12) . . ?
C7 C12 H12 120.7 . . ?
C11 C12 H12 120.7 . . ?
C1 N1 C2 117.4(10) . . ?
C1 N1 Hg1 117.7(7) . . ?
C2 N1 Hg1 124.7(8) . . ?
C6 N2 C7 123.9(9) . . ?
C6 N2 H2B 118.0 . . ?
C7 N2 H2B 118.0 . . ?
Cl1 Hg1 Cl1 155.08(17) 2 . ?
Cl1 Hg1 N1 99.1(2) 2 . ?
Cl1 Hg1 N1 96.6(2) . . ?
Cl1 Hg1 N1 96.6(2) 2 2 ?
Cl1 Hg1 N1 99.1(2) . 2 ?
N1 Hg1 N1 101.4(4) . 2 ?

loop_
_geom_bond_atom_site_label_1
_geom_bond_atom_site_label_2
_geom_bond_distance
_geom_bond_site_symmetry_2
_geom_bond_publ_flag
C1 N1 1.338(14) . ?
C1 C5 1.368(16) . ?
C1 H1 0.9300 . ?
C2 N1 1.345(15) . ?
C2 C3 1.373(18) . ?
C2 H2 0.9300 . ?
C3 C4 1.352(18) . ?
C3 H3 0.9300 . ?
C4 C5 1.390(18) . ?
C4 H4 0.9300 . ?
C5 C6 1.502(17) . ?
C6 O1 1.214(14) . ?
C6 N2 1.332(15) . ?
C7 C12 1.364(17) . ?
C7 C8 1.374(16) . ?
C7 N2 1.433(15) . ?
C8 C9 1.370(17) . ?
C8 H8 0.9300 . ?
C9 C10 1.372(17) . ?
C9 I1 2.112(12) . ?
C10 C11 1.386(19) . ?
C10 H10 0.9300 . ?
C11 C12 1.376(19) . ?
C11 H11 0.9300 . ?
C12 H12 0.9300 . ?
N1 Hg1 2.437(9) . ?
N2 H2B 0.8600 . ?
Hg1 Cl1 2.356(3) 2 ?
Hg1 Cl1 2.356(3) . ?
Hg1 N1 2.437(9) 2 ?

loop_
_geom_torsion_atom_site_label_1
_geom_torsion_atom_site_label_2
_geom_torsion_atom_site_label_3
_geom_torsion_atom_site_label_4
_geom_torsion
_geom_torsion_site_symmetry_1
_geom_torsion_site_symmetry_2
_geom_torsion_site_symmetry_3
_geom_torsion_site_symmetry_4
_geom_torsion_publ_flag
N1 C2 C3 C4 1(2) . . . . ?
C2 C3 C4 C5 -5(2) . . . . ?
N1 C1 C5 C4 -4.1(18) . . . . ?
N1 C1 C5 C6 -175.3(11) . . . . ?
C3 C4 C5 C1 6.2(19) . . . . ?
C3 C4 C5 C6 177.5(12) . . . . ?
C1 C5 C6 O1 141.7(14) . . . . ?
C4 C5 C6 O1 -29(2) . . . . ?
C1 C5 C6 N2 -36.0(17) . . . . ?
C4 C5 C6 N2 153.1(12) . . . . ?
C12 C7 C8 C9 1.3(19) . . . . ?
N2 C7 C8 C9 179.9(11) . . . . ?
C7 C8 C9 C10 -1.2(19) . . . . ?
C7 C8 C9 I1 173.5(9) . . . . ?
C8 C9 C10 C11 0(2) . . . . ?
I1 C9 C10 C11 -174.4(11) . . . . ?
C9 C10 C11 C12 1(2) . . . . ?
C8 C7 C12 C11 -1(2) . . . . ?
N2 C7 C12 C11 -179.2(12) . . . . ?
C10 C11 C12 C7 0(2) . . . . ?
C5 C1 N1 C2 0.5(17) . . . . ?
C5 C1 N1 Hg1 176.1(9) . . . . ?
C3 C2 N1 C1 1.1(18) . . . . ?
C3 C2 N1 Hg1 -174.2(10) . . . . ?
O1 C6 N2 C7 -4(2) . . . . ?
C5 C6 N2 C7 174.0(11) . . . . ?
C12 C7 N2 C6 -60.7(18) . . . . ?
C8 C7 N2 C6 120.7(14) . . . . ?
C1 N1 Hg1 Cl1 173.4(7) . . . 2 ?
C2 N1 Hg1 Cl1 -11.3(9) . . . 2 ?
C1 N1 Hg1 Cl1 12.8(8) . . . . ?
C2 N1 Hg1 Cl1 -171.9(9) . . . . ?
C1 N1 Hg1 N1 -87.9(8) . . . 2 ?
C2 N1 Hg1 N1 87.4(9) . . . 2 ?
